data_7051945
loop_
_publ_author_name
'Degtyarenko, Anna S.'
'Solntsev, Pavlo V.'
'Krautscheid, Harald'
'Rusanov, Eduard B.'
'Chernega, Alexander N.'
'Domasevitch, Konstantin V.'

_publ_section_title
;
 Copper(i) and silver(i) coordination frameworks involving extended
 bipyridazine bridges
;
_journal_issue 11
_journal_name_full 'New Journal of Chemistry'
_journal_page_first 1910
_journal_paper_doi 10.1039/b801231h
_journal_volume 32
_journal_year 2008
_chemical_formula_sum 'C28 H24 Ag2 N4 O6'
_chemical_formula_weight 728.25
_chemical_name_systematic
;
Silver(I) Benzoate 2:1 complex with 1,4-bi(pyridazin-4-yl)benzene,
Hydrate
;
_space_group_IT_number 14
_space_group_name_Hall '-P 2ybc'
_symmetry_cell_setting monoclinic
_symmetry_Int_Tables_number 14
_symmetry_space_group_name_Hall '-P 2ybc'
_symmetry_space_group_name_H-M 'P 1 21/c 1'
_atom_sites_solution_hydrogens geom
_atom_sites_solution_primary direct
_atom_sites_solution_secondary difmap
_audit_creation_method SHELXL-97
_cell_angle_alpha 90.00
_cell_angle_beta 90.945(3)
_cell_angle_gamma 90.00
_cell_formula_units_Z 2
_cell_length_a 7.2863(3)
_cell_length_b 14.3867(6)
_cell_length_c 12.2774(5)
_cell_measurement_reflns_used 8074
_cell_measurement_temperature 296(2)
_cell_measurement_theta_max 26.54
_cell_measurement_theta_min 3.16
_cell_volume 1286.81(9)
_computing_cell_refinement 'SMART-NT (Bruker, 1998)'
_computing_data_collection 'SMART-NT (Bruker, 1998)'
_computing_data_reduction 'SMART-NT (Bruker, 1998)'
_computing_molecular_graphics 'Diamond 2.1e (Brandenburg, 1999)'
_computing_publication_material 'WinGX 1.700.00 (Farrugia, 1999)'
_computing_structure_refinement 'SHELXL-97 (Sheldrick, 1997)'
_computing_structure_solution 'SHELXS-97 (Sheldrick, 1997)'
_diffrn_ambient_temperature 296(2)
_diffrn_measured_fraction_theta_full 0.984
_diffrn_measured_fraction_theta_max 0.984
_diffrn_measurement_device_type 'Siemens SMART CCD area-detector diffractometer'
_diffrn_measurement_method '\w scans'
_diffrn_radiation_monochromator graphite
_diffrn_radiation_source 'fine-focus sealed tube'
_diffrn_radiation_type MoK\a
_diffrn_radiation_wavelength 0.71073
_diffrn_reflns_av_R_equivalents 0.0350
_diffrn_reflns_av_sigmaI/netI 0.0424
_diffrn_reflns_limit_h_max 9
_diffrn_reflns_limit_h_min -8
_diffrn_reflns_limit_k_max 18
_diffrn_reflns_limit_k_min -16
_diffrn_reflns_limit_l_max 12
_diffrn_reflns_limit_l_min -15
_diffrn_reflns_number 8074
_diffrn_reflns_theta_full 26.54
_diffrn_reflns_theta_max 26.54
_diffrn_reflns_theta_min 3.16
_diffrn_standards_decay_% 0
_exptl_absorpt_coefficient_mu 1.574
_exptl_absorpt_correction_T_max 0.8584
_exptl_absorpt_correction_T_min 0.5249
_exptl_absorpt_correction_type empirical
_exptl_absorpt_process_details 'SADABS (Sheldrick, 1996)'
_exptl_crystal_colour yellow
_exptl_crystal_density_diffrn 1.880
_exptl_crystal_density_method 'not measured'
_exptl_crystal_description plate
_exptl_crystal_F_000 724
_exptl_crystal_size_max 0.47
_exptl_crystal_size_mid 0.17
_exptl_crystal_size_min 0.10
_refine_diff_density_max 0.319
_refine_diff_density_min -0.646
_refine_diff_density_rms 0.082
_refine_ls_extinction_method none
_refine_ls_goodness_of_fit_ref 1.048
_refine_ls_hydrogen_treatment constr
_refine_ls_matrix_type full
_refine_ls_number_parameters 190
_refine_ls_number_reflns 2634
_refine_ls_number_restraints 0
_refine_ls_restrained_S_all 1.048
_refine_ls_R_factor_all 0.0479
_refine_ls_R_factor_gt 0.0330
_refine_ls_shift/su_max 0.001
_refine_ls_shift/su_mean 0.000
_refine_ls_structure_factor_coef Fsqd
_refine_ls_weighting_details 'calc w=1/[\s^2^(Fo^2^)+(0.0291P)^2^+0.0077P] where P=(Fo^2^+2Fc^2^)/3'
_refine_ls_weighting_scheme calc
_refine_ls_wR_factor_gt 0.0637
_refine_ls_wR_factor_ref 0.0688
_reflns_number_gt 2079
_reflns_number_total 2634
_reflns_threshold_expression >2sigma(I)
_cod_data_source_file b801231h.txt
_cod_data_source_block (7)
_cod_original_sg_symbol_H-M 'P 21/c'
_cod_database_code 7051945

loop_
_symmetry_equiv_pos_as_xyz
'x, y, z'
'-x, y+1/2, -z+1/2'
'-x, -y, -z'
'x, -y-1/2, z-1/2'

loop_
_atom_site_label
_atom_site_type_symbol
_atom_site_fract_x
_atom_site_fract_y
_atom_site_fract_z
_atom_site_U_iso_or_equiv
_atom_site_adp_type
_atom_site_occupancy
_atom_site_symmetry_multiplicity
_atom_site_calc_flag
_atom_site_refinement_flags
_atom_site_disorder_assembly
_atom_site_disorder_group
Ag1 Ag 0.21935(4) 0.047736(19) 0.529325(18) 0.04612(12) Uani 1 1 d . . .
O1 O 0.4686(3) 0.13728(16) 0.6522(2) 0.0543(6) Uani 1 1 d . . .
O2 O 0.5021(3) 0.11499(16) 0.47559(19) 0.0585(7) Uani 1 1 d . . .
N1 N 0.0361(3) 0.02061(16) 0.67188(18) 0.0286(5) Uani 1 1 d . . .
N2 N -0.1337(3) -0.01318(16) 0.65023(17) 0.0284(5) Uani 1 1 d . . .
C1 C -0.2563(4) -0.01654(19) 0.7283(2) 0.0263(6) Uani 1 1 d . . .
H1 H -0.3726 -0.0394 0.7109 0.032 Uiso 1 1 calc R . .
C2 C -0.2216(4) 0.01236(18) 0.8361(2) 0.0236(6) Uani 1 1 d . . .
C3 C -0.0487(4) 0.04644(19) 0.8565(2) 0.0304(7) Uani 1 1 d . . .
H3 H -0.0150 0.0670 0.9258 0.036 Uiso 1 1 calc R . .
C4 C 0.0751(4) 0.04984(19) 0.7720(2) 0.0318(7) Uani 1 1 d . . .
H4 H 0.1915 0.0739 0.7864 0.038 Uiso 1 1 calc R . .
C5 C -0.3655(4) 0.00621(19) 0.9196(2) 0.0245(6) Uani 1 1 d . . .
C6 C -0.5032(4) -0.06046(19) 0.9128(2) 0.0316(7) Uani 1 1 d . . .
H6 H -0.5060 -0.1016 0.8544 0.038 Uiso 1 1 calc R . .
C7 C -0.3637(4) 0.0666(2) 1.0085(2) 0.0319(7) Uani 1 1 d . . .
H7 H -0.2722 0.1114 1.0149 0.038 Uiso 1 1 calc R . .
C8 C 0.5563(4) 0.1457(2) 0.5669(3) 0.0370(7) Uani 1 1 d . . .
C9 C 0.7408(4) 0.19201(19) 0.5704(2) 0.0287(7) Uani 1 1 d . . .
C10 C 0.8505(5) 0.1926(2) 0.4796(2) 0.0367(7) Uani 1 1 d . . .
H10 H 0.8077 0.1658 0.4151 0.044 Uiso 1 1 calc R . .
C11 C 1.0240(5) 0.2327(2) 0.4834(3) 0.0412(8) Uani 1 1 d . . .
H11 H 1.0975 0.2323 0.4222 0.049 Uiso 1 1 calc R . .
C12 C 1.0860(5) 0.2734(2) 0.5791(3) 0.0433(8) Uani 1 1 d . . .
H12 H 1.2024 0.2999 0.5826 0.052 Uiso 1 1 calc R . .
C13 C 0.9773(5) 0.2747(2) 0.6686(3) 0.0428(8) Uani 1 1 d . . .
H13 H 1.0194 0.3030 0.7324 0.051 Uiso 1 1 calc R . .
C14 C 0.8053(4) 0.2344(2) 0.6652(2) 0.0343(7) Uani 1 1 d . . .
H14 H 0.7324 0.2356 0.7267 0.041 Uiso 1 1 calc R . .
O3 O 0.3689(8) 0.2241(4) 0.3013(4) 0.0648(15) Uani 0.70 1 d P . .
H1W H 0.4456 0.2155 0.3636 0.097 Uiso 1 1 d . . .
H2W H 0.4348 0.2627 0.2594 0.097 Uiso 1 1 d . . .
O3A O 0.3741(18) 0.2762(9) 0.3349(11) 0.070(4) Uani 0.30 1 d P . .

loop_
_atom_site_aniso_label
_atom_site_aniso_U_11
_atom_site_aniso_U_22
_atom_site_aniso_U_33
_atom_site_aniso_U_23
_atom_site_aniso_U_13
_atom_site_aniso_U_12
Ag1 0.03875(17) 0.0715(2) 0.02850(14) -0.00850(11) 0.01234(10) -0.02338(13)
O1 0.0327(14) 0.0602(16) 0.0704(16) -0.0074(13) 0.0190(13) -0.0102(12)
O2 0.0499(16) 0.0649(17) 0.0603(15) -0.0025(12) -0.0121(13) -0.0234(14)
N1 0.0237(13) 0.0358(14) 0.0265(12) -0.0004(10) 0.0070(10) -0.0031(11)
N2 0.0258(13) 0.0344(14) 0.0253(12) -0.0020(10) 0.0063(10) -0.0068(11)
C1 0.0222(15) 0.0310(16) 0.0259(14) -0.0005(11) 0.0053(12) -0.0019(13)
C2 0.0260(16) 0.0246(14) 0.0205(13) 0.0009(11) 0.0091(11) 0.0018(12)
C3 0.0324(17) 0.0366(17) 0.0223(13) -0.0032(12) 0.0039(12) -0.0041(14)
C4 0.0252(16) 0.0404(18) 0.0299(15) -0.0027(13) 0.0051(12) -0.0071(14)
C5 0.0240(15) 0.0255(15) 0.0242(13) 0.0006(11) 0.0067(11) -0.0016(12)
C6 0.0357(18) 0.0332(17) 0.0262(14) -0.0088(12) 0.0130(13) -0.0051(14)
C7 0.0301(17) 0.0337(17) 0.0322(15) -0.0060(12) 0.0089(13) -0.0108(14)
C8 0.0292(18) 0.0276(16) 0.054(2) 0.0013(15) -0.0046(16) 0.0009(14)
C9 0.0260(17) 0.0263(16) 0.0339(15) -0.0001(12) 0.0005(13) 0.0012(13)
C10 0.0407(19) 0.0346(18) 0.0349(16) 0.0027(13) 0.0001(14) 0.0002(15)
C11 0.035(2) 0.043(2) 0.0461(19) 0.0081(15) 0.0142(16) 0.0033(16)
C12 0.0274(18) 0.039(2) 0.063(2) 0.0093(16) 0.0015(17) -0.0084(15)
C13 0.042(2) 0.043(2) 0.0428(18) -0.0012(15) -0.0096(16) -0.0066(16)
C14 0.0332(18) 0.0366(18) 0.0332(15) -0.0002(13) 0.0021(13) -0.0011(15)
O3 0.049(3) 0.085(4) 0.060(3) 0.025(3) -0.003(2) -0.022(3)
O3A 0.040(7) 0.082(9) 0.088(9) 0.027(7) 0.023(6) 0.020(7)

loop_
_atom_type_symbol
_atom_type_description
_atom_type_scat_dispersion_real
_atom_type_scat_dispersion_imag
_atom_type_scat_source
C C 0.0033 0.0016 'International Tables Vol C Tables 4.2.6.8 and 6.1.1.4'
H H 0.0000 0.0000 'International Tables Vol C Tables 4.2.6.8 and 6.1.1.4'
N N 0.0061 0.0033 'International Tables Vol C Tables 4.2.6.8 and 6.1.1.4'
O O 0.0106 0.0060 'International Tables Vol C Tables 4.2.6.8 and 6.1.1.4'
Ag Ag -0.8971 1.1015 'International Tables Vol C Tables 4.2.6.8 and 6.1.1.4'

loop_
_geom_angle_atom_site_label_1
_geom_angle_atom_site_label_2
_geom_angle_atom_site_label_3
_geom_angle
_geom_angle_site_symmetry_1
_geom_angle_site_symmetry_3
_geom_angle_publ_flag
N1 Ag1 N2 122.96(8) . 3_556 ?
N1 Ag1 O2 144.38(8) . . ?
N2 Ag1 O2 92.52(8) 3_556 . ?
N1 Ag1 O1 92.92(8) . . ?
N2 Ag1 O1 143.53(8) 3_556 . ?
O2 Ag1 O1 51.47(7) . . ?
C8 O1 Ag1 85.70(19) . . ?
C8 O2 Ag1 98.9(2) . . ?
C4 N1 N2 118.5(2) . . ?
C4 N1 Ag1 123.0(2) . . ?
N2 N1 Ag1 117.51(16) . . ?
C1 N2 N1 119.9(2) . . ?
C1 N2 Ag1 120.24(18) . 3_556 ?
N1 N2 Ag1 119.46(16) . 3_556 ?
N2 C1 C2 123.9(3) . . ?
N2 C1 H1 118.0 . . ?
C2 C1 H1 118.0 . . ?
C3 C2 C1 115.3(3) . . ?
C3 C2 C5 123.7(2) . . ?
C1 C2 C5 121.0(3) . . ?
C2 C3 C4 118.9(3) . . ?
C2 C3 H3 120.5 . . ?
C4 C3 H3 120.5 . . ?
N1 C4 C3 123.4(3) . . ?
N1 C4 H4 118.3 . . ?
C3 C4 H4 118.3 . . ?
C6 C5 C7 118.3(3) . . ?
C6 C5 C2 121.2(2) . . ?
C7 C5 C2 120.4(3) . . ?
C7 C6 C5 121.1(3) 3_457 . ?
C7 C6 H6 119.5 3_457 . ?
C5 C6 H6 119.5 . . ?
C6 C7 C5 120.6(3) 3_457 . ?
C6 C7 H7 119.7 3_457 . ?
C5 C7 H7 119.7 . . ?
O1 C8 O2 123.9(3) . . ?
O1 C8 C9 119.5(3) . . ?
O2 C8 C9 116.6(3) . . ?
C10 C9 C14 118.7(3) . . ?
C10 C9 C8 120.6(3) . . ?
C14 C9 C8 120.7(3) . . ?
C9 C10 C11 120.9(3) . . ?
C9 C10 H10 119.5 . . ?
C11 C10 H10 119.5 . . ?
C12 C11 C10 119.3(3) . . ?
C12 C11 H11 120.4 . . ?
C10 C11 H11 120.4 . . ?
C13 C12 C11 120.3(3) . . ?
C13 C12 H12 119.9 . . ?
C11 C12 H12 119.9 . . ?
C12 C13 C14 120.5(3) . . ?
C12 C13 H13 119.7 . . ?
C14 C13 H13 119.7 . . ?
C13 C14 C9 120.3(3) . . ?
C13 C14 H14 119.9 . . ?
C9 C14 H14 119.9 . . ?
H1W O3 H2W 103.3 . . ?
H1W O3A H2W 86.0 . . ?

loop_
_geom_bond_atom_site_label_1
_geom_bond_atom_site_label_2
_geom_bond_distance
_geom_bond_site_symmetry_2
_geom_bond_publ_flag
Ag1 N1 2.253(2) . ?
Ag1 N2 2.335(2) 3_556 ?
Ag1 O2 2.379(2) . ?
Ag1 O1 2.673(2) . ?
O1 C8 1.242(4) . ?
O2 C8 1.262(4) . ?
N1 C4 1.326(4) . ?
N1 N2 1.352(3) . ?
N2 C1 1.322(3) . ?
C1 C2 1.407(4) . ?
C1 H1 0.9300 . ?
C2 C3 1.371(4) . ?
C2 C5 1.481(4) . ?
C3 C4 1.386(4) . ?
C3 H3 0.9300 . ?
C4 H4 0.9300 . ?
C5 C6 1.390(4) . ?
C5 C7 1.395(4) . ?
C6 C7 1.382(4) 3_457 ?
C6 H6 0.9300 . ?
C7 H7 0.9300 . ?
C8 C9 1.501(4) . ?
C9 C10 1.383(4) . ?
C9 C14 1.389(4) . ?
C10 C11 1.389(5) . ?
C10 H10 0.9300 . ?
C11 C12 1.382(4) . ?
C11 H11 0.9300 . ?
C12 C13 1.366(4) . ?
C12 H12 0.9300 . ?
C13 C14 1.381(4) . ?
C13 H13 0.9300 . ?
C14 H14 0.9300 . ?
O3 H1W 0.9476 . ?
O3 H2W 0.9007 . ?
O3A H1W 1.0728 . ?
O3A H2W 1.0513 . ?

loop_
_geom_torsion_atom_site_label_1
_geom_torsion_atom_site_label_2
_geom_torsion_atom_site_label_3
_geom_torsion_atom_site_label_4
_geom_torsion
_geom_torsion_site_symmetry_1
_geom_torsion_site_symmetry_2
_geom_torsion_site_symmetry_3
_geom_torsion_site_symmetry_4
_geom_torsion_publ_flag
N1 Ag1 O1 C8 178.99(19) . . . . ?
N2 Ag1 O1 C8 -10.8(3) 3_556 . . . ?
O2 Ag1 O1 C8 -0.16(18) . . . . ?
N1 Ag1 O2 C8 -1.3(3) . . . . ?
N2 Ag1 O2 C8 173.8(2) 3_556 . . . ?
O1 Ag1 O2 C8 0.15(18) . . . . ?
N2 Ag1 N1 C4 -171.9(2) 3_556 . . . ?
O2 Ag1 N1 C4 2.3(3) . . . . ?
O1 Ag1 N1 C4 1.1(2) . . . . ?
N2 Ag1 N1 N2 -3.1(3) 3_556 . . . ?
O2 Ag1 N1 N2 171.07(17) . . . . ?
O1 Ag1 N1 N2 169.9(2) . . . . ?
C4 N1 N2 C1 -0.1(4) . . . . ?
Ag1 N1 N2 C1 -169.36(19) . . . . ?
C4 N1 N2 Ag1 172.34(19) . . . 3_556 ?
Ag1 N1 N2 Ag1 3.0(3) . . . 3_556 ?
N1 N2 C1 C2 -0.8(4) . . . . ?
Ag1 N2 C1 C2 -173.1(2) 3_556 . . . ?
N2 C1 C2 C3 0.8(4) . . . . ?
N2 C1 C2 C5 -179.7(3) . . . . ?
C1 C2 C3 C4 0.0(4) . . . . ?
C5 C2 C3 C4 -179.4(3) . . . . ?
N2 N1 C4 C3 0.9(4) . . . . ?
Ag1 N1 C4 C3 169.6(2) . . . . ?
C2 C3 C4 N1 -0.9(4) . . . . ?
C3 C2 C5 C6 -152.4(3) . . . . ?
C1 C2 C5 C6 28.1(4) . . . . ?
C3 C2 C5 C7 26.4(4) . . . . ?
C1 C2 C5 C7 -153.1(3) . . . . ?
C7 C5 C6 C7 0.5(5) . . . 3_457 ?
C2 C5 C6 C7 179.3(3) . . . 3_457 ?
C6 C5 C7 C6 -0.5(5) . . . 3_457 ?
C2 C5 C7 C6 -179.3(3) . . . 3_457 ?
Ag1 O1 C8 O2 0.3(3) . . . . ?
Ag1 O1 C8 C9 -177.7(3) . . . . ?
Ag1 O2 C8 O1 -0.3(4) . . . . ?
Ag1 O2 C8 C9 177.7(2) . . . . ?
O1 C8 C9 C10 172.4(3) . . . . ?
O2 C8 C9 C10 -5.7(4) . . . . ?
O1 C8 C9 C14 -7.0(4) . . . . ?
O2 C8 C9 C14 174.9(3) . . . . ?
C14 C9 C10 C11 1.5(4) . . . . ?
C8 C9 C10 C11 -177.9(3) . . . . ?
C9 C10 C11 C12 -0.7(5) . . . . ?
C10 C11 C12 C13 -0.6(5) . . . . ?
C11 C12 C13 C14 1.0(5) . . . . ?
C12 C13 C14 C9 -0.1(5) . . . . ?
C10 C9 C14 C13 -1.1(4) . . . . ?
C8 C9 C14 C13 178.3(3) . . . . ?
